data_2017814
loop_
_publ_author_name
'Munro, Orde Q.'
'Wilson, Colin'

_publ_section_title
;
 Amide hydrogen bonding: control of the molecular and extended structures
 of two symmetrical pyridine-2-carboxamide derivatives
;
_journal_coeditor_code FG3197
_journal_issue 11
_journal_name_full 'Acta Crystallographica Section C'
_journal_page_first o535
_journal_page_last o539
_journal_paper_doi 10.1107/S0108270110039983
_journal_volume 66
_journal_year 2010
_chemical_formula_iupac 'C16 H18 N4 O2'
_chemical_formula_moiety 'C16 H18 N4 O2'
_chemical_formula_sum 'C16 H18 N4 O2'
_chemical_formula_weight 298.34
_chemical_name_systematic
;
<i>N</i>,<i>N</i>'-(butane-1,4-diyl)bis(pyridine-2-carboxamide)
;
_space_group_IT_number 2
_symmetry_cell_setting triclinic
_symmetry_space_group_name_Hall '-P 1'
_symmetry_space_group_name_H-M 'P -1'
_atom_sites_solution_hydrogens geom
_atom_sites_solution_primary direct
_atom_sites_solution_secondary difmap
_audit_creation_method SHELXL97
_cell_angle_alpha 83.509(4)
_cell_angle_beta 77.256(4)
_cell_angle_gamma 81.005(4)
_cell_formula_units_Z 1
_cell_length_a 5.3215(2)
_cell_length_b 7.2734(4)
_cell_length_c 9.7993(5)
_cell_measurement_reflns_used 2485
_cell_measurement_temperature 296(2)
_cell_measurement_theta_max 32.0597
_cell_measurement_theta_min 2.8391
_cell_volume 364.18(3)
_computing_cell_refinement 'CrysAlis RED (Oxford Diffraction, 2008)'
_computing_data_collection 'CrysAlis CCD (Oxford Diffraction, 2008)'
_computing_data_reduction 'CrysAlis RED (Oxford Diffraction, 2008)'
_computing_molecular_graphics 'Mercury (CSD 2.0 Version; Macrae <i>et al.</i>, 2008)'
_computing_publication_material 'WinGX (Farrugia, 1999)'
_computing_structure_refinement 'SHELXL97 (Sheldrick, 2008)'
_computing_structure_solution 'SHELXS97 (Sheldrick, 2008)'
_diffrn_ambient_temperature 296(2)
_diffrn_detector_area_resol_mean 8.4190
_diffrn_measured_fraction_theta_full 0.999
_diffrn_measured_fraction_theta_max 0.880
_diffrn_measurement_device_type 'Oxford Diffraction Xcalibur 2 CCD'
_diffrn_measurement_method \w
_diffrn_radiation_monochromator graphite
_diffrn_radiation_source 'fine-focus sealed tube'
_diffrn_radiation_type MoK\a
_diffrn_radiation_wavelength 0.71073
_diffrn_reflns_av_R_equivalents 0.0149
_diffrn_reflns_av_sigmaI/netI 0.0182
_diffrn_reflns_limit_h_max 7
_diffrn_reflns_limit_h_min -4
_diffrn_reflns_limit_k_max 10
_diffrn_reflns_limit_k_min -10
_diffrn_reflns_limit_l_max 14
_diffrn_reflns_limit_l_min -14
_diffrn_reflns_number 3732
_diffrn_reflns_theta_full 25.00
_diffrn_reflns_theta_max 32.11
_diffrn_reflns_theta_min 2.84
_exptl_absorpt_coefficient_mu 0.093
_exptl_absorpt_correction_T_max 1.00000
_exptl_absorpt_correction_T_min 0.58394
_exptl_absorpt_correction_type multi-scan
_exptl_absorpt_process_details
;
[CrysAlis RED (Oxford Diffraction, 2008); empirical absorption
correction
using spherical harmonics, implemented in the SCALE3 ABSPACK scaling algorithm]
;
_exptl_crystal_colour colourless
_exptl_crystal_density_diffrn 1.360
_exptl_crystal_density_method 'not measured'
_exptl_crystal_description block
_exptl_crystal_F_000 158
_exptl_crystal_size_max 0.4
_exptl_crystal_size_mid 0.4
_exptl_crystal_size_min 0.4
_refine_diff_density_max 0.205
_refine_diff_density_min -0.275
_refine_ls_extinction_method none
_refine_ls_goodness_of_fit_ref 1.111
_refine_ls_hydrogen_treatment mixed
_refine_ls_matrix_type full
_refine_ls_number_parameters 104
_refine_ls_number_reflns 2246
_refine_ls_number_restraints 0
_refine_ls_restrained_S_all 1.111
_refine_ls_R_factor_all 0.0513
_refine_ls_R_factor_gt 0.0440
_refine_ls_shift/su_max 0.000
_refine_ls_shift/su_mean 0.000
_refine_ls_structure_factor_coef Fsqd
_refine_ls_weighting_details 'calc w = 1/[\s^2^(Fo^2^)+(0.0850P)^2^+0.0083P] where P=(Fo^2^+2Fc^2^)/3'
_refine_ls_weighting_scheme calc
_refine_ls_wR_factor_gt 0.1313
_refine_ls_wR_factor_ref 0.1360
_reflns_number_gt 1810
_reflns_number_total 2246
_reflns_threshold_expression I>2\s(I)
_cod_data_source_file fg3197.cif
_cod_data_source_block II
_cod_database_code 2017814
_cod_database_fobs_code 2017814

loop_
_symmetry_equiv_pos_as_xyz
'x, y, z'
'-x, -y, -z'

loop_
_atom_site_type_symbol
_atom_site_label
_atom_site_fract_x
_atom_site_fract_y
_atom_site_fract_z
_atom_site_U_iso_or_equiv
_atom_site_adp_type
_atom_site_calc_flag
_atom_site_refinement_flags
_atom_site_occupancy
_atom_site_disorder_assembly
_atom_site_disorder_group
C C1 0.20233(19) 0.65575(14) 0.59376(10) 0.0424(2) Uani d . 1 . .
H H1 0.3406 0.5927 0.6315 0.051 Uiso calc R 1 . .
C C2 -0.0219(2) 0.72579(14) 0.68544(10) 0.0438(2) Uani d . 1 . .
H H2A -0.0308 0.7137 0.7818 0.053 Uiso calc R 1 . .
C C3 -0.23104(19) 0.81372(14) 0.63037(11) 0.0426(2) Uani d . 1 . .
H H3 -0.3834 0.8630 0.6889 0.051 Uiso calc R 1 . .
C C4 -0.20975(17) 0.82716(13) 0.48621(10) 0.0385(2) Uani d . 1 . .
H H4 -0.3496 0.8814 0.4463 0.046 Uiso calc R 1 . .
C C5 0.02448(16) 0.75804(11) 0.40274(9) 0.0325(2) Uani d . 1 . .
C C6 0.05511(17) 0.77626(13) 0.24526(10) 0.0366(2) Uani d . 1 . .
C C7 0.3730(2) 0.76471(14) 0.02148(10) 0.0416(2) Uani d . 1 . .
H H7A 0.5376 0.8131 -0.0117 0.050 Uiso calc R 1 . .
H H7B 0.2425 0.8471 -0.0195 0.050 Uiso calc R 1 . .
C C8 0.39718(18) 0.56986(13) -0.02760(9) 0.0379(2) Uani d . 1 . .
H H8A 0.2304 0.5241 0.0027 0.045 Uiso calc R 1 . .
H H8B 0.4394 0.5782 -0.1294 0.045 Uiso calc R 1 . .
N N1 0.22975(14) 0.67428(11) 0.45417(8) 0.0379(2) Uani d . 1 . .
N N2 0.30155(16) 0.76497(12) 0.17383(8) 0.0398(2) Uani d . 1 . .
H H2 0.420(2) 0.7414(18) 0.2243(14) 0.050(3) Uiso d . 1 . .
O O1 -0.13525(15) 0.80127(13) 0.19031(8) 0.0562(2) Uani d . 1 . .

loop_
_atom_site_aniso_label
_atom_site_aniso_U_11
_atom_site_aniso_U_22
_atom_site_aniso_U_33
_atom_site_aniso_U_12
_atom_site_aniso_U_13
_atom_site_aniso_U_23
C1 0.0414(5) 0.0462(5) 0.0397(5) -0.0037(4) -0.0126(4) 0.0011(4)
C2 0.0497(5) 0.0486(5) 0.0330(4) -0.0112(4) -0.0060(4) -0.0019(4)
C3 0.0397(5) 0.0439(5) 0.0407(5) -0.0041(4) 0.0006(4) -0.0090(4)
C4 0.0332(4) 0.0395(5) 0.0411(5) 0.0004(3) -0.0062(3) -0.0062(4)
C5 0.0321(4) 0.0304(4) 0.0354(4) -0.0035(3) -0.0071(3) -0.0056(3)
C6 0.0366(4) 0.0378(4) 0.0361(4) -0.0024(3) -0.0091(3) -0.0062(3)
C7 0.0484(5) 0.0422(5) 0.0318(4) -0.0033(4) -0.0047(4) -0.0034(3)
C8 0.0418(5) 0.0452(5) 0.0275(4) -0.0044(4) -0.0089(3) -0.0050(3)
N1 0.0338(4) 0.0406(4) 0.0383(4) -0.0002(3) -0.0084(3) -0.0037(3)
N2 0.0374(4) 0.0491(5) 0.0329(4) -0.0015(3) -0.0062(3) -0.0117(3)
O1 0.0425(4) 0.0851(6) 0.0436(4) -0.0075(4) -0.0166(3) -0.0022(4)

loop_
_atom_type_symbol
_atom_type_description
_atom_type_scat_dispersion_real
_atom_type_scat_dispersion_imag
_atom_type_scat_source
C C 0.0033 0.0016 'International Tables Vol C Tables 4.2.6.8 and 6.1.1.4'
H H 0.0000 0.0000 'International Tables Vol C Tables 4.2.6.8 and 6.1.1.4'
N N 0.0061 0.0033 'International Tables Vol C Tables 4.2.6.8 and 6.1.1.4'
O O 0.0106 0.0060 'International Tables Vol C Tables 4.2.6.8 and 6.1.1.4'

loop_
_geom_angle_atom_site_label_1
_geom_angle_atom_site_label_2
_geom_angle_atom_site_label_3
_geom_angle_site_symmetry_1
_geom_angle_site_symmetry_3
_geom_angle
_geom_angle_publ_flag
N1 C1 C2 . . 123.45(9) ?
N1 C1 H1 . . 118.3 ?
C2 C1 H1 . . 118.3 ?
C3 C2 C1 . . 118.56(9) ?
C3 C2 H2A . . 120.7 ?
C1 C2 H2A . . 120.7 ?
C2 C3 C4 . . 118.71(8) ?
C2 C3 H3 . . 120.6 ?
C4 C3 H3 . . 120.6 ?
C3 C4 C5 . . 118.62(8) ?
C3 C4 H4 . . 120.7 ?
C5 C4 H4 . . 120.7 ?
N1 C5 C4 . . 123.43(8) ?
N1 C5 C6 . . 116.96(8) ?
C4 C5 C6 . . 119.61(8) ?
O1 C6 N2 . . 124.23(8) ?
O1 C6 C5 . . 121.17(8) ?
N2 C6 C5 . . 114.60(8) ?
N2 C7 C8 . . 112.26(8) ?
N2 C7 H7A . . 109.2 ?
C8 C7 H7A . . 109.2 ?
N2 C7 H7B . . 109.2 ?
C8 C7 H7B . . 109.2 ?
H7A C7 H7B . . 107.9 ?
C8 C8 C7 2_665 . 113.53(9) ?
C8 C8 H8A 2_665 . 108.9 ?
C7 C8 H8A . . 108.9 ?
C8 C8 H8B 2_665 . 108.9 ?
C7 C8 H8B . . 108.9 ?
H8A C8 H8B . . 107.7 ?
C5 N1 C1 . . 117.14(8) ?
C6 N2 C7 . . 123.00(8) ?
C6 N2 H2 . . 115.9(8) ?
C7 N2 H2 . . 120.6(9) ?

loop_
_geom_bond_atom_site_label_1
_geom_bond_atom_site_label_2
_geom_bond_site_symmetry_2
_geom_bond_distance
_geom_bond_publ_flag
C1 N1 . 1.3368(12) ?
C1 C2 . 1.3896(14) ?
C1 H1 . 0.9300 ?
C2 C3 . 1.3795(15) ?
C2 H2A . 0.9300 ?
C3 C4 . 1.3856(14) ?
C3 H3 . 0.9300 ?
C4 C5 . 1.3866(12) ?
C4 H4 . 0.9300 ?
C5 N1 . 1.3355(11) ?
C5 C6 . 1.5083(12) ?
C6 O1 . 1.2289(11) ?
C6 N2 . 1.3382(12) ?
C7 N2 . 1.4572(12) ?
C7 C8 . 1.5252(13) ?
C7 H7A . 0.9700 ?
C7 H7B . 0.9700 ?
C8 C8 2_665 1.5205(18) ?
C8 H8A . 0.9700 ?
C8 H8B . 0.9700 ?
N2 H2 . 0.871(13) ?

loop_
_geom_hbond_atom_site_label_D
_geom_hbond_atom_site_label_H
_geom_hbond_atom_site_label_A
_geom_hbond_site_symmetry_A
_geom_hbond_distance_DH
_geom_hbond_distance_HA
_geom_hbond_distance_DA
_geom_hbond_angle_DHA
N2 H2 O1 1_655 0.874(12) 2.412(11) 3.0901(12) 134.8(11)

loop_
_geom_torsion_atom_site_label_1
_geom_torsion_atom_site_label_2
_geom_torsion_atom_site_label_3
_geom_torsion_atom_site_label_4
_geom_torsion_site_symmetry_1
_geom_torsion_site_symmetry_2
_geom_torsion_site_symmetry_3
_geom_torsion_site_symmetry_4
_geom_torsion
_geom_torsion_publ_flag
N1 C1 C2 C3 . . . . 2.26(16) ?
C1 C2 C3 C4 . . . . 0.54(15) ?
C2 C3 C4 C5 . . . . -2.45(15) ?
C3 C4 C5 N1 . . . . 1.84(14) ?
C3 C4 C5 C6 . . . . -178.16(8) ?
N1 C5 C6 O1 . . . . 159.32(9) ?
C4 C5 C6 O1 . . . . -20.68(14) ?
N1 C5 C6 N2 . . . . -21.38(12) ?
C4 C5 C6 N2 . . . . 158.63(9) ?
N2 C7 C8 C8 . . . 2_665 -60.39(13) ?
C4 C5 N1 C1 . . . . 0.82(14) ?
C6 C5 N1 C1 . . . . -179.18(7) ?
C2 C1 N1 C5 . . . . -2.91(15) ?
O1 C6 N2 C7 . . . . -5.62(16) ?
C5 C6 N2 C7 . . . . 175.10(8) ?
C8 C7 N2 C6 . . . . -85.15(11) ?
